data_4020764
loop_
_publ_author_name
'Thorfinnur Gunnlaugsson'
'Paul E. Kruger'
'Paul Jensen'
'Juliann Tierney'
'Haslin Dato Paduka Ali'
'Gillian M. Hussey'

_publ_section_title
;
 Colorimetric "Naked Eye" Sensing of Anions in Aqueous Solution
;
_journal_name_full 'Journal of Organic Chemistry'
_journal_page_first 10875
_journal_page_last 10878
_journal_paper_doi 10.1021/jo0520487
_journal_volume 70
_journal_year 2005
_chemical_formula_moiety (C22H17N4O2SF3).3.375EtOH
_chemical_formula_sum 'C28.75 H37.25 F3 N4 O5.38 S'
_chemical_formula_weight 613.94
_space_group_IT_number 15
_symmetry_cell_setting monoclinic
_symmetry_space_group_name_Hall '-C 2yc'
_symmetry_space_group_name_H-M 'C 1 2/c 1'
_cell_angle_alpha 90.00
_cell_angle_beta 98.553(2)
_cell_angle_gamma 90.00
_cell_formula_units_Z 8
_cell_length_a 23.360(2)
_cell_length_b 28.872(3)
_cell_length_c 8.9280(10)
_cell_measurement_temperature 153(2)
_cell_volume 5954.5(10)
_diffrn_ambient_temperature 153(2)
_exptl_crystal_density_diffrn 1.370
_cod_original_sg_symbol_H-M 'C 2/c'
_cod_database_code 4020764

loop_
_symmetry_equiv_pos_as_xyz
'x, y, z'
'-x, y, -z+1/2'
'x+1/2, y+1/2, z'
'-x+1/2, y+1/2, -z+1/2'
'-x, -y, -z'
'x, -y, z-1/2'
'-x+1/2, -y+1/2, -z'
'x+1/2, -y+1/2, z-1/2'

loop_
_atom_site_label
_atom_site_type_symbol
_atom_site_fract_x
_atom_site_fract_y
_atom_site_fract_z
_atom_site_U_iso_or_equiv
_atom_site_adp_type
_atom_site_occupancy
_atom_site_symmetry_multiplicity
_atom_site_calc_flag
_atom_site_refinement_flags
_atom_site_disorder_assembly
_atom_site_disorder_group
S1 S 0.58708(4) 0.24798(5) 0.48762(12) 0.0613(4) Uani 1 1 d . . .
C1 C 0.38383(17) 0.20657(16) 0.4689(4) 0.0514(12) Uani 1 1 d . . .
C2 C 0.40360(18) 0.19186(18) 0.6150(4) 0.0654(14) Uani 1 1 d . . .
H2 H 0.4439 0.1920 0.6521 0.078 Uiso 1 1 calc R . .
C3 C 0.36456(19) 0.17701(17) 0.7066(5) 0.0655(14) Uani 1 1 d . . .
H3 H 0.3789 0.1675 0.8070 0.079 Uiso 1 1 calc R . .
C4 C 0.30614(17) 0.17542(15) 0.6595(4) 0.0510(11) Uani 1 1 d . . .
C5 C 0.28419(16) 0.19032(14) 0.5095(4) 0.0426(10) Uani 1 1 d . . .
C6 C 0.22431(17) 0.18998(15) 0.4593(4) 0.0465(11) Uani 1 1 d . . .
C7 C 0.20349(18) 0.20378(15) 0.3148(4) 0.0531(12) Uani 1 1 d . . .
H7 H 0.1629 0.2038 0.2814 0.064 Uiso 1 1 calc R . .
C8 C 0.24081(18) 0.21764(16) 0.2170(5) 0.0570(12) Uani 1 1 d . . .
H8 H 0.2257 0.2261 0.1160 0.068 Uiso 1 1 calc R . .
C9 C 0.29926(18) 0.21935(15) 0.2635(4) 0.0523(12) Uani 1 1 d . . .
H9 H 0.3242 0.2300 0.1959 0.063 Uiso 1 1 calc R . .
C10 C 0.32283(16) 0.20526(15) 0.4122(4) 0.0478(11) Uani 1 1 d . . .
C11 C 0.26648(19) 0.16112(17) 0.7626(5) 0.0614(13) Uani 1 1 d . . .
C12 C 0.18414(18) 0.17587(15) 0.5628(5) 0.0514(11) Uani 1 1 d . . .
C13 C 0.1671(2) 0.14653(18) 0.8103(5) 0.0641(13) Uani 1 1 d . . .
H13A H 0.1302 0.1637 0.7875 0.077 Uiso 1 1 calc R . .
H13B H 0.1841 0.1534 0.9163 0.077 Uiso 1 1 calc R . .
C14 C 0.1558(2) 0.0955(2) 0.7928(6) 0.0937(19) Uani 1 1 d . . .
H14A H 0.1290 0.0858 0.8616 0.141 Uiso 1 1 calc R . .
H14B H 0.1924 0.0785 0.8174 0.141 Uiso 1 1 calc R . .
H14C H 0.1387 0.0888 0.6881 0.141 Uiso 1 1 calc R . .
C15 C 0.51456(19) 0.2561(2) 0.4611(4) 0.0534(12) Uani 1 1 d . . .
C16 C 0.51557(16) 0.33879(18) 0.5303(4) 0.0492(12) Uani 1 1 d . . .
C17 C 0.55582(17) 0.34027(18) 0.6625(4) 0.0519(12) Uani 1 1 d . . .
H17 H 0.5666 0.3127 0.7175 0.062 Uiso 1 1 calc R . .
C18 C 0.57980(18) 0.3822(2) 0.7126(5) 0.0597(13) Uani 1 1 d . . .
H18 H 0.6072 0.3826 0.8026 0.072 Uiso 1 1 calc R . .
C19 C 0.56585(19) 0.42432(16) 0.6378(5) 0.0654(13) Uani 1 1 d D . .
C20 C 0.5242(2) 0.4209(2) 0.5075(5) 0.0720(14) Uani 1 1 d . . .
H20 H 0.5124 0.4485 0.4532 0.086 Uiso 1 1 calc R . .
C21 C 0.4996(2) 0.3794(2) 0.4547(5) 0.0670(14) Uani 1 1 d . . .
H21 H 0.4716 0.3789 0.3660 0.080 Uiso 1 1 calc R . .
C22 C 0.59461(18) 0.46845(11) 0.6949(4) 0.0892(18) Uani 1 1 d D . .
F1 F 0.6177(3) 0.46328(12) 0.8318(5) 0.128(5) Uani 0.68(2) 1 calc PRD A 1
F2 F 0.5572(2) 0.50063(12) 0.6864(9) 0.178(9) Uani 0.68(2) 1 calc PR A 1
F3 F 0.6333(3) 0.47893(18) 0.6150(6) 0.161(7) Uani 0.68(2) 1 calc PR A 1
F1' F 0.5878(4) 0.49862(14) 0.5904(6) 0.137(9) Uani 0.32(2) 1 calc PR A 2
F2' F 0.6483(2) 0.46127(13) 0.7357(8) 0.24(2) Uani 0.32(2) 1 calc PR A 2
F3' F 0.5722(2) 0.48296(15) 0.8072(7) 0.25(2) Uani 0.32(2) 1 calc PR A 2
N1 N 0.42066(14) 0.22502(14) 0.3769(4) 0.0629(11) Uani 1 1 d . . .
H1N H 0.4068 0.2397 0.2930 0.076 Uiso 1 1 calc R . .
N2 N 0.48053(14) 0.21990(14) 0.4195(4) 0.0603(10) Uani 1 1 d . . .
H2N H 0.4960 0.1921 0.4187 0.072 Uiso 1 1 calc R . .
N3 N 0.48837(14) 0.29659(16) 0.4791(3) 0.0572(11) Uani 1 1 d . . .
H3N H 0.4504 0.2970 0.4569 0.069 Uiso 1 1 calc R . .
N4 N 0.20693(14) 0.16180(12) 0.7076(3) 0.0518(9) Uani 1 1 d . . .
O1 O 0.28244(14) 0.14862(14) 0.8932(3) 0.0901(12) Uani 1 1 d . . .
O2 O 0.13145(12) 0.17559(11) 0.5244(3) 0.0636(9) Uani 1 1 d . . .

loop_
_atom_site_aniso_label
_atom_site_aniso_U_11
_atom_site_aniso_U_22
_atom_site_aniso_U_33
_atom_site_aniso_U_23
_atom_site_aniso_U_13
_atom_site_aniso_U_12
S1 0.0256(6) 0.1124(11) 0.0463(6) -0.0103(7) 0.0069(4) -0.0026(6)
C1 0.032(2) 0.085(3) 0.038(2) -0.006(2) 0.0068(19) -0.012(2)
C2 0.032(3) 0.123(4) 0.039(3) 0.007(3) -0.003(2) -0.008(2)
C3 0.043(3) 0.111(4) 0.041(2) 0.008(3) 0.001(2) -0.007(3)
C4 0.032(3) 0.077(3) 0.044(2) -0.006(2) 0.006(2) -0.009(2)
C5 0.027(2) 0.064(3) 0.036(2) -0.005(2) 0.0008(18) -0.0028(19)
C6 0.034(2) 0.065(3) 0.041(2) -0.009(2) 0.0089(19) -0.008(2)
C7 0.032(2) 0.085(3) 0.042(2) 0.001(2) 0.002(2) -0.007(2)
C8 0.038(3) 0.088(4) 0.043(2) 0.003(2) 0.002(2) -0.010(2)
C9 0.039(3) 0.074(3) 0.045(2) 0.003(2) 0.010(2) -0.012(2)
C10 0.031(2) 0.071(3) 0.043(2) -0.007(2) 0.0075(18) -0.010(2)
C11 0.044(3) 0.101(4) 0.040(3) -0.002(3) 0.010(2) -0.014(2)
C12 0.037(3) 0.071(3) 0.047(3) -0.009(2) 0.010(2) -0.009(2)
C13 0.046(3) 0.095(4) 0.054(3) -0.003(3) 0.014(2) -0.021(3)
C14 0.069(4) 0.127(6) 0.090(4) 0.023(4) 0.025(3) -0.019(3)
C15 0.038(3) 0.094(4) 0.030(2) -0.004(2) 0.0084(18) -0.016(3)
C16 0.023(2) 0.090(4) 0.037(2) 0.006(3) 0.0119(18) -0.003(2)
C17 0.034(2) 0.093(4) 0.029(2) 0.001(2) 0.0075(18) 0.006(2)
C18 0.037(3) 0.102(4) 0.042(2) -0.012(3) 0.0107(19) -0.002(3)
C19 0.051(3) 0.098(4) 0.051(3) 0.007(3) 0.017(2) 0.007(3)
C20 0.066(3) 0.090(4) 0.062(3) 0.010(3) 0.018(3) -0.004(3)
C21 0.045(3) 0.109(5) 0.048(3) 0.014(3) 0.010(2) 0.001(3)
C22 0.122(6) 0.074(5) 0.073(4) -0.002(4) 0.020(4) -0.010(4)
F1 0.177(11) 0.116(6) 0.080(5) -0.023(4) -0.019(5) -0.014(7)
F2 0.113(7) 0.095(6) 0.30(2) -0.065(10) -0.063(9) 0.042(5)
F3 0.203(16) 0.162(11) 0.139(8) -0.047(7) 0.095(8) -0.087(10)
F1' 0.15(2) 0.114(15) 0.149(13) 0.015(10) 0.041(12) -0.022(14)
F2' 0.065(14) 0.153(16) 0.46(6) -0.06(3) -0.06(2) -0.027(10)
F3' 0.42(5) 0.13(2) 0.26(3) -0.09(2) 0.27(3) -0.05(3)
N1 0.026(2) 0.115(3) 0.046(2) 0.009(2) 0.0015(16) -0.0139(19)
N2 0.030(2) 0.094(3) 0.057(2) -0.001(2) 0.0081(17) -0.009(2)
N3 0.026(2) 0.105(3) 0.040(2) 0.001(2) 0.0035(16) -0.008(2)
N4 0.035(2) 0.082(3) 0.040(2) -0.0016(19) 0.0109(16) -0.0116(18)
O1 0.058(2) 0.167(4) 0.0441(19) 0.025(2) 0.0048(16) -0.018(2)
O2 0.0257(18) 0.101(3) 0.0646(19) 0.0035(17) 0.0085(14) -0.0115(15)

loop_
_geom_bond_atom_site_label_1
_geom_bond_atom_site_label_2
_geom_bond_distance
_geom_bond_site_symmetry_2
_geom_bond_publ_flag
S1 C15 1.691(5) . ?
C1 N1 1.382(5) . ?
C1 C2 1.384(5) . ?
C1 C10 1.440(5) . ?
C2 C3 1.381(6) . ?
C3 C4 1.368(5) . ?
C4 C5 1.427(5) . ?
C4 C11 1.459(6) . ?
C5 C6 1.404(5) . ?
C5 C10 1.410(5) . ?
C6 C7 1.368(5) . ?
C6 C12 1.469(6) . ?
C7 C8 1.382(6) . ?
C8 C9 1.368(5) . ?
C9 C10 1.419(5) . ?
C11 O1 1.224(5) . ?
C11 N4 1.405(5) . ?
C12 O2 1.228(4) . ?
C12 N4 1.383(5) . ?
C13 N4 1.468(5) . ?
C13 C14 1.502(7) . ?
C15 N2 1.332(5) . ?
C15 N3 1.341(5) . ?
C16 C21 1.377(6) . ?
C16 C17 1.396(5) . ?
C16 N3 1.418(6) . ?
C17 C18 1.381(6) . ?
C18 C19 1.401(6) . ?
C19 C20 1.405(6) . ?
C19 C22 1.494(4) . ?
C20 C21 1.381(7) . ?
N1 N2 1.402(4) . ?
